data_2312024
loop_
_publ_author_name
'Piro, O. E.'
'Echeverr\'ia, G A'
'Baran, E. J.'

_publ_section_title
;
 Spontaneous enanti-omorphism in poly-phased alkaline salts of
 tris-(oxalato)ferrate(III): crystal structure of cubic
 NaRb<sub>5</sub>[Fe(C<sub>2</sub>O<sub>4</sub>)<sub>3</sub>]<sub>2</sub>.
;
_journal_coeditor_code HB7735
_journal_issue 'Pt 7'
_journal_name_full 'Acta crystallographica. Section E, Crystallographic communications'
_journal_page_first 905
_journal_page_last 909
_journal_paper_doi 10.1107/S2056989018008022
_journal_volume 74
_journal_year 2018
_chemical_formula_iupac 'Na Rb5 [Fe (C2 O4)3]2'
_chemical_formula_sum 'C12 Fe2 Na O24 Rb5'
_chemical_formula_weight 1090.16
_chemical_name_systematic 'Sodium pentarubidium bis[tris(oxalato)ferrate(III)]'
_space_group_crystal_system cubic
_space_group_IT_number 212
_space_group_name_Hall 'P 4acd 2ab 3'
_space_group_name_H-M_alt 'P 43 3 2'
_atom_sites_solution_primary dual
_audit_creation_method SHELXL-2014/7
_cell_angle_alpha 90
_cell_angle_beta 90
_cell_angle_gamma 90
_cell_formula_units_Z 4
_cell_length_a 13.8058(4)
_cell_length_b 13.8058(4)
_cell_length_c 13.8058(4)
_cell_measurement_reflns_used 922
_cell_measurement_temperature 297(2)
_cell_measurement_theta_max 27.3210
_cell_measurement_theta_min 3.6170
_cell_volume 2631.39(13)
_computing_cell_refinement
;
CrysAlis PRO (Agilent, 2014)
;
_computing_data_collection
;
CrysAlis PRO (Agilent, 2014)
;
_computing_data_reduction
;
CrysAlis PRO (Agilent, 2014)
;
_computing_molecular_graphics
;
ORTEP-3 for Windows (Farrugia, 2012)
;
_computing_publication_material
;
SHELXL2014 (Sheldrick, 2015b)
;
_computing_structure_refinement
;
SHELXL2014 (Sheldrick, 2015b)
;
_computing_structure_solution
;
SHELXT (Sheldrick, 2015a)
;
_diffrn_ambient_temperature 297(2)
_diffrn_detector_area_resol_mean 16.0604
_diffrn_measured_fraction_theta_full 0.996
_diffrn_measured_fraction_theta_max 0.989
_diffrn_measurement_device 'four-circle diffractometer'
_diffrn_measurement_device_type 'Agilent Xcalibur Eos Gemini'
_diffrn_measurement_method '\w scans'
_diffrn_radiation_monochromator graphite
_diffrn_radiation_type 'Mo K\a'
_diffrn_radiation_wavelength 0.71073
_diffrn_reflns_av_R_equivalents 0.0432
_diffrn_reflns_limit_h_max 17
_diffrn_reflns_limit_h_min -8
_diffrn_reflns_limit_k_max 16
_diffrn_reflns_limit_k_min -11
_diffrn_reflns_limit_l_max 10
_diffrn_reflns_limit_l_min -8
_diffrn_reflns_number 2960
_diffrn_reflns_theta_full 25.242
_diffrn_reflns_theta_max 26.949
_diffrn_reflns_theta_min 3.300
_exptl_absorpt_coefficient_mu 10.415
_exptl_absorpt_correction_T_max 1.00000
_exptl_absorpt_correction_T_min 0.68965
_exptl_absorpt_correction_type multi-scan
_exptl_absorpt_process_details
;
(CrysAlis PRO; Agilent, 2014)
;
_exptl_crystal_colour green
_exptl_crystal_density_diffrn 2.752
_exptl_crystal_description fragment
_exptl_crystal_F_000 2048
_exptl_crystal_size_max 0.477
_exptl_crystal_size_mid 0.422
_exptl_crystal_size_min 0.377
_refine_diff_density_max 0.836
_refine_diff_density_min -0.849
_refine_ls_abs_structure_details
;
Flack <i>x</i> determined using 225 quotients
[(<i>I</i>^+^)-(<i>I</i>^-^)]/[(<i>I</i>^+^)+(<i>I</i>^-^)]
(Parsons <i>et al.</i>, 2013)
;
_refine_ls_abs_structure_Flack -0.013(12)
_refine_ls_extinction_method none
_refine_ls_goodness_of_fit_ref 1.003
_refine_ls_hydrogen_treatment undef
_refine_ls_matrix_type full
_refine_ls_number_parameters 68
_refine_ls_number_reflns 959
_refine_ls_number_restraints 0
_refine_ls_restrained_S_all 1.003
_refine_ls_R_factor_all 0.0536
_refine_ls_R_factor_gt 0.0345
_refine_ls_shift/su_max 0.000
_refine_ls_shift/su_mean 0.000
_refine_ls_structure_factor_coef Fsqd
_refine_ls_weighting_details 'w=1/[\s^2^(Fo^2^)+(0.0274P)^2^] where P=(Fo^2^+2Fc^2^)/3'
_refine_ls_weighting_scheme calc
_refine_ls_wR_factor_gt 0.0582
_refine_ls_wR_factor_ref 0.0641
_reflns_number_gt 767
_reflns_number_total 959
_reflns_threshold_expression 'I > 2\s(I)'
_cod_data_source_file hb7735sup1.cif
_cod_data_source_block P4332
_cod_original_cell_volume 2631.4(2)
_cod_database_code 2312024
_shelx_space_group_comment
;
The symmetry employed for this shelxl refinement is uniquely defined
by the following loop, which should always be used as a source of
symmetry information in preference to the above space-group names.
They are only intended as comments.
;
_shelx_estimated_absorpt_t_min 0.083
_shelx_estimated_absorpt_t_max 0.111

loop_
_space_group_symop_operation_xyz
'x, y, z'
'-x+1/2, -y, z+1/2'
'-x, y+1/2, -z+1/2'
'x+1/2, -y+1/2, -z'
'z, x, y'
'z+1/2, -x+1/2, -y'
'-z+1/2, -x, y+1/2'
'-z, x+1/2, -y+1/2'
'y, z, x'
'-y, z+1/2, -x+1/2'
'y+1/2, -z+1/2, -x'
'-y+1/2, -z, x+1/2'
'y+1/4, x+3/4, -z+3/4'
'-y+1/4, -x+1/4, -z+1/4'
'y+3/4, -x+3/4, z+1/4'
'-y+3/4, x+1/4, z+3/4'
'x+1/4, z+3/4, -y+3/4'
'-x+3/4, z+1/4, y+3/4'
'-x+1/4, -z+1/4, -y+1/4'
'x+3/4, -z+3/4, y+1/4'
'z+1/4, y+3/4, -x+3/4'
'z+3/4, -y+3/4, x+1/4'
'-z+3/4, y+1/4, x+3/4'
'-z+1/4, -y+1/4, -x+1/4'

loop_
_atom_site_type_symbol
_atom_site_label
_atom_site_fract_x
_atom_site_fract_y
_atom_site_fract_z
_atom_site_U_iso_or_equiv
_atom_site_adp_type
_atom_site_calc_flag
_atom_site_occupancy
C C1 0.3861(5) 0.8068(4) 0.3863(5) 0.0207(13) Uani d 1
C C2 0.4510(5) 0.7715(5) 0.3027(5) 0.0234(16) Uani d 1
O O11 0.2953(3) 0.7918(3) 0.3718(3) 0.0241(10) Uani d 1
O O12 0.4203(3) 0.8466(3) 0.4566(3) 0.0312(11) Uani d 1
O O21 0.4037(3) 0.7481(3) 0.2262(3) 0.0287(10) Uani d 1
O O22 0.5380(3) 0.7665(4) 0.3119(3) 0.0402(13) Uani d 1
Fe Fe 0.26048(6) 0.73952(6) 0.23952(6) 0.0209(4) Uani d 1
Rb Rb1 0.25612(5) 1.00612(5) 0.3750 0.0290(3) Uani d 1
Rb Rb2 0.67150(6) 0.82850(6) 0.17150(6) 0.0444(4) Uani d 1
Na Na 0.3750 0.8750 0.6250 0.0218(13) Uani d 1

loop_
_atom_site_aniso_label
_atom_site_aniso_U_11
_atom_site_aniso_U_22
_atom_site_aniso_U_33
_atom_site_aniso_U_12
_atom_site_aniso_U_13
_atom_site_aniso_U_23
C1 0.025(3) 0.020(3) 0.017(3) -0.001(3) -0.001(3) 0.006(3)
C2 0.021(3) 0.029(4) 0.020(3) 0.002(3) 0.000(3) 0.004(3)
O11 0.020(2) 0.032(3) 0.020(2) 0.000(2) 0.002(2) 0.000(2)
O12 0.034(3) 0.041(3) 0.019(2) -0.003(2) -0.004(2) -0.002(2)
O21 0.023(2) 0.044(3) 0.019(2) -0.004(2) 0.006(2) -0.006(2)
O22 0.020(2) 0.069(4) 0.032(3) 0.004(3) 0.003(2) 0.002(3)
Fe 0.0209(4) 0.0209(4) 0.0209(4) -0.0006(4) -0.0006(4) 0.0006(4)
Rb1 0.0290(3) 0.0290(3) 0.0288(5) -0.0018(5) 0.0051(3) -0.0051(3)
Rb2 0.0444(4) 0.0444(4) 0.0444(4) -0.0115(4) 0.0115(4) -0.0115(4)
Na 0.0218(13) 0.0218(13) 0.0218(13) 0.0014(16) -0.0014(16) -0.0014(16)

loop_
_atom_type_symbol
_atom_type_description
_atom_type_scat_dispersion_real
_atom_type_scat_dispersion_imag
_atom_type_scat_source
C C 0.0033 0.0016 'International Tables Vol C Tables 4.2.6.8 and 6.1.1.4'
O O 0.0106 0.0060 'International Tables Vol C Tables 4.2.6.8 and 6.1.1.4'
Fe Fe 0.3463 0.8444 'International Tables Vol C Tables 4.2.6.8 and 6.1.1.4'
Rb Rb -0.9393 2.9676 'International Tables Vol C Tables 4.2.6.8 and 6.1.1.4'
Na Na 0.0362 0.0249 'International Tables Vol C Tables 4.2.6.8 and 6.1.1.4'

loop_
_geom_angle_atom_site_label_1
_geom_angle_atom_site_label_2
_geom_angle_atom_site_label_3
_geom_angle_site_symmetry_1
_geom_angle_site_symmetry_3
_geom_angle
_geom_angle_publ_flag
O12 C1 O11 . . 125.2(6) n
O12 C1 C2 . . 121.2(6) n
O11 C1 C2 . . 113.5(5) n
O22 C2 O21 . . 125.3(6) n
O22 C2 C1 . . 121.1(6) n
O21 C2 C1 . . 113.6(5) n
C1 O11 Fe . . 115.5(4) n
C1 O11 Rb1 . . 90.8(3) n
Fe O11 Rb1 . . 108.75(16) n
C1 O11 Rb1 . 7_564 133.5(4) n
Fe O11 Rb1 . 7_564 106.67(16) n
Rb1 O11 Rb1 . 7_564 93.73(11) n
C1 O12 Na . . 137.5(4) n
C1 O12 Rb1 . 8_656 107.6(4) n
Na O12 Rb1 . 8_656 97.96(14) n
C1 O12 Rb1 . . 76.5(4) n
Na O12 Rb1 . . 92.39(13) n
Rb1 O12 Rb1 8_656 . 157.89(15) n
C2 O21 Fe . . 116.4(4) n
C2 O21 Rb2 . 14_665 133.5(4) n
Fe O21 Rb2 . 14_665 95.43(15) n
C2 O22 Rb1 . 8_656 121.7(4) n
C2 O22 Rb2 . . 124.2(4) n
Rb1 O22 Rb2 8_656 . 110.80(17) n
O21 Fe O21 10_655 7_564 88.42(18) n
O21 Fe O21 10_655 . 88.43(18) n
O21 Fe O21 7_564 . 88.42(18) n
O21 Fe O11 10_655 . 160.91(17) n
O21 Fe O11 7_564 . 106.20(17) n
O21 Fe O11 . . 79.96(16) n
O21 Fe O11 10_655 7_564 106.20(17) n
O21 Fe O11 7_564 7_564 79.96(16) n
O21 Fe O11 . 7_564 160.91(17) n
O11 Fe O11 . 7_564 88.73(17) n
O21 Fe O11 10_655 10_655 79.96(16) n
O21 Fe O11 7_564 10_655 160.91(17) n
O21 Fe O11 . 10_655 106.20(17) n
O11 Fe O11 . 10_655 88.72(17) n
O11 Fe O11 7_564 10_655 88.73(17) n
O22 Rb1 O22 11_466 23_554 95.3(2) n
O22 Rb1 O11 11_466 . 152.05(12) n
O22 Rb1 O11 23_554 . 83.24(13) n
O22 Rb1 O11 11_466 13_455 83.24(13) n
O22 Rb1 O11 23_554 13_455 152.05(12) n
O11 Rb1 O11 . 13_455 110.74(16) n
O22 Rb1 O11 11_466 10_655 152.40(12) n
O22 Rb1 O11 23_554 10_655 83.98(12) n
O11 Rb1 O11 . 10_655 55.43(15) n
O11 Rb1 O11 13_455 10_655 84.73(11) n
O22 Rb1 O11 11_466 22_465 83.98(12) n
O22 Rb1 O11 23_554 22_465 152.40(12) n
O11 Rb1 O11 . 22_465 84.73(11) n
O11 Rb1 O11 13_455 22_465 55.43(15) n
O11 Rb1 O11 10_655 22_465 109.10(16) n
O22 Rb1 O12 11_466 11_466 56.14(12) n
O22 Rb1 O12 23_554 11_466 91.18(12) n
O11 Rb1 O12 . 11_466 95.93(11) n
O11 Rb1 O12 13_455 11_466 110.45(11) n
O11 Rb1 O12 10_655 11_466 151.29(11) n
O11 Rb1 O12 22_465 11_466 65.47(11) n
O22 Rb1 O12 11_466 23_554 91.18(12) n
O22 Rb1 O12 23_554 23_554 56.14(12) n
O11 Rb1 O12 . 23_554 110.45(11) n
O11 Rb1 O12 13_455 23_554 95.92(11) n
O11 Rb1 O12 10_655 23_554 65.47(11) n
O11 Rb1 O12 22_465 23_554 151.29(11) n
O12 Rb1 O12 11_466 23_554 133.07(16) n
O22 Rb1 O12 11_466 13_455 64.52(12) n
O22 Rb1 O12 23_554 13_455 114.33(13) n
O11 Rb1 O12 . 13_455 141.04(11) n
O11 Rb1 O12 13_455 13_455 40.34(11) n
O11 Rb1 O12 10_655 13_455 90.55(10) n
O11 Rb1 O12 22_465 13_455 90.35(11) n
O12 Rb1 O12 11_466 13_455 116.99(13) n
O12 Rb1 O12 23_554 13_455 62.32(15) n
O22 Rb1 O12 11_466 . 114.33(14) n
O22 Rb1 O12 23_554 . 64.52(12) n
O11 Rb1 O12 . . 40.34(11) n
O11 Rb1 O12 13_455 . 141.04(11) n
O11 Rb1 O12 10_655 . 90.35(11) n
O11 Rb1 O12 22_465 . 90.55(10) n
O12 Rb1 O12 11_466 . 62.32(15) n
O12 Rb1 O12 23_554 . 116.99(13) n
O12 Rb1 O12 13_455 . 178.45(16) n
O22 Rb2 O22 6_566 12_664 116.27(7) n
O22 Rb2 O22 6_566 . 116.27(7) n
O22 Rb2 O22 12_664 . 116.27(7) n
O22 Rb2 O21 6_566 14_665 131.79(14) n
O22 Rb2 O21 12_664 14_665 81.60(13) n
O22 Rb2 O21 . 14_665 89.01(12) n
O22 Rb2 O21 6_566 17 81.60(13) n
O22 Rb2 O21 12_664 17 89.01(12) n
O22 Rb2 O21 . 17 131.79(14) n
O21 Rb2 O21 14_665 17 52.88(13) n
O22 Rb2 O21 6_566 23_554 89.01(12) n
O22 Rb2 O21 12_664 23_554 131.79(14) n
O22 Rb2 O21 . 23_554 81.60(13) n
O21 Rb2 O21 14_665 23_554 52.88(13) n
O21 Rb2 O21 17 23_554 52.88(13) n
O12 Na O12 . 18_554 76.1(2) n
O12 Na O12 . 8_656 87.13(15) n
O12 Na O12 18_554 8_656 120.9(2) n
O12 Na O12 . 14_666 145.7(2) n
O12 Na O12 18_554 14_666 87.13(15) n
O12 Na O12 8_656 14_666 76.1(2) n
O12 Na O12 . 22_465 120.9(2) n
O12 Na O12 18_554 22_465 87.13(15) n
O12 Na O12 8_656 22_465 145.7(2) n
O12 Na O12 14_666 22_465 87.13(15) n
O12 Na O12 . 11_466 87.13(15) n
O12 Na O12 18_554 11_466 145.7(2) n
O12 Na O12 8_656 11_466 87.13(15) n
O12 Na O12 14_666 11_466 120.9(2) n
O12 Na O12 22_465 11_466 76.1(2) n

loop_
_geom_bond_atom_site_label_1
_geom_bond_atom_site_label_2
_geom_bond_site_symmetry_2
_geom_bond_distance
_geom_bond_publ_flag
C1 O12 . 1.211(7) n
C1 O11 . 1.286(7) n
C1 C2 . 1.540(9) n
C2 O22 . 1.211(7) n
C2 O21 . 1.283(7) n
O11 Fe . 2.021(4) n
O11 Rb1 . 3.009(4) n
O11 Rb1 7_564 3.067(4) n
O12 Na . 2.439(4) n
O12 Rb1 8_656 3.133(5) n
O12 Rb1 . 3.354(5) n
O21 Fe . 1.989(4) n
O21 Rb2 14_665 3.114(4) n
O22 Rb1 8_656 2.788(5) n
O22 Rb2 . 2.808(4) n
Fe O21 10_655 1.989(4) n
Fe O21 7_564 1.989(4) n
Fe O11 7_564 2.021(4) n
Fe O11 10_655 2.021(4) n
Rb1 O22 11_466 2.788(5) n
Rb1 O22 23_554 2.788(5) n
Rb1 O11 13_455 3.009(4) n
Rb1 O11 10_655 3.067(4) n
Rb1 O11 22_465 3.067(4) n
Rb1 O12 11_466 3.133(5) n
Rb1 O12 23_554 3.133(5) n
Rb1 O12 13_455 3.354(5) n
Rb2 O22 6_566 2.808(4) n
Rb2 O22 12_664 2.808(4) n
Rb2 O21 14_665 3.114(4) n
Rb2 O21 17 3.114(4) n
Rb2 O21 23_554 3.114(4) n
Na O12 18_554 2.439(4) n
Na O12 8_656 2.439(4) n
Na O12 14_666 2.439(4) n
Na O12 22_465 2.439(4) n
Na O12 11_466 2.439(4) n

loop_
_geom_torsion_atom_site_label_1
_geom_torsion_atom_site_label_2
_geom_torsion_atom_site_label_3
_geom_torsion_atom_site_label_4
_geom_torsion_site_symmetry_1
_geom_torsion_site_symmetry_4
_geom_torsion
O12 C1 C2 O22 . . 13.4(10)
O11 C1 C2 O22 . . -168.2(6)
Rb1 C1 C2 O22 . . 115.8(6)
Rb1 C1 C2 O22 8_656 . -14.0(6)
O12 C1 C2 O21 . . -167.4(6)
O11 C1 C2 O21 . . 11.0(8)
Rb1 C1 C2 O21 . . -65.0(7)
Rb1 C1 C2 O21 8_656 . 165.3(5)
O12 C1 C2 Rb1 . 8_656 27.3(5)
O11 C1 C2 Rb1 . 8_656 -154.2(5)
Rb1 C1 C2 Rb1 . 8_656 129.8(3)
O12 C1 C2 Rb2 . . -33.2(10)
O11 C1 C2 Rb2 . . 145.2(5)
Rb1 C1 C2 Rb2 . . 69.2(7)
Rb1 C1 C2 Rb2 8_656 . -60.5(5)
O12 C1 O11 Fe . . 172.3(5)
C2 C1 O11 Fe . . -6.1(6)
Rb1 C1 O11 Fe . . 111.3(3)
Rb1 C1 O11 Fe 8_656 . -108.2(9)
O12 C1 O11 Rb1 . . 61.0(6)
C2 C1 O11 Rb1 . . -117.4(4)
Rb1 C1 O11 Rb1 8_656 . 140.5(9)
O12 C1 O11 Rb1 . 7_564 -34.9(9)
C2 C1 O11 Rb1 . 7_564 146.7(4)
Rb1 C1 O11 Rb1 . 7_564 -95.9(4)
Rb1 C1 O11 Rb1 8_656 7_564 44.6(12)
O11 C1 O12 Na . . 24.7(10)
C2 C1 O12 Na . . -157.1(4)
Rb1 C1 O12 Na . . 78.5(5)
Rb1 C1 O12 Na 8_656 . -124.1(6)
O11 C1 O12 Rb1 . 8_656 148.8(5)
C2 C1 O12 Rb1 . 8_656 -32.9(6)
Rb1 C1 O12 Rb1 . 8_656 -157.41(18)
O11 C1 O12 Rb1 . . -53.8(6)
C2 C1 O12 Rb1 . . 124.5(6)
Rb1 C1 O12 Rb1 8_656 . 157.41(18)
O22 C2 O21 Fe . . 168.6(6)
C1 C2 O21 Fe . . -10.6(7)
Rb1 C2 O21 Fe 8_656 . 124.4(11)
Rb2 C2 O21 Fe . . -164.6(2)
O22 C2 O21 Rb2 . 14_665 40.5(10)
C1 C2 O21 Rb2 . 14_665 -138.7(4)
Rb1 C2 O21 Rb2 8_656 14_665 -3.7(16)
Rb2 C2 O21 Rb2 . 14_665 67.3(5)
O21 C2 O22 Rb1 . 8_656 -158.0(5)
C1 C2 O22 Rb1 . 8_656 21.1(9)
Rb2 C2 O22 Rb1 . 8_656 157.4(7)
O21 C2 O22 Rb2 . . 44.5(9)
C1 C2 O22 Rb2 . . -136.3(5)

_cod_database_fobs_code 2312024
